data_2017837
loop_
_publ_author_name
'Sanabria, Carlos M.'
'G\'omez, Sandra L.'
'Palma, Alirio'
'Cobo, Justo'
'Glidewell, Christopher'

_publ_section_title
;
 Four 1-naphthyl-substituted tetrahydro-1,4-epoxy-1-benzazepines:
 hydrogen-bonded structures in one, two and three dimensions
;
_journal_coeditor_code GG3246
_journal_issue 11
_journal_name_full 'Acta Crystallographica Section C'
_journal_page_first o540
_journal_page_last o546
_journal_paper_doi 10.1107/S0108270110038230
_journal_volume 66
_journal_year 2010
_chemical_formula_iupac 'C20 H17 N O'
_chemical_formula_moiety 'C20 H17 N O'
_chemical_formula_sum 'C20 H17 N O'
_chemical_formula_weight 287.35
_chemical_name_systematic
;
(2<i>S</i>*,4<i>R</i>*)-2-<i>exo</i>-(1-Naphthyl)-2,3,4,5-tetrahydro-
1<i>H</i>-1,4-epoxy-1-benzazepine
;
_space_group_IT_number 4
_symmetry_cell_setting monoclinic
_symmetry_space_group_name_Hall 'P 2yb'
_symmetry_space_group_name_H-M 'P 1 21 1'
_atom_sites_solution_hydrogens geom
_atom_sites_solution_primary direct
_atom_sites_solution_secondary difmap
_cell_angle_alpha 90.00
_cell_angle_beta 95.39(3)
_cell_angle_gamma 90.00
_cell_formula_units_Z 4
_cell_length_a 8.974(4)
_cell_length_b 7.1817(8)
_cell_length_c 22.718(9)
_cell_measurement_reflns_used 3589
_cell_measurement_temperature 120(2)
_cell_measurement_theta_max 27.50
_cell_measurement_theta_min 3.37
_cell_volume 1457.7(9)
_computing_cell_refinement 'DIRAX/LSQ (Duisenberg <i>et al.</i>, 2000)'
_computing_data_collection 'COLLECT (Nonius, 1999)'
_computing_data_reduction 'EVALCCD (Duisenberg <i>et al.</i>, 2003)'
_computing_molecular_graphics 'PLATON (Spek, 2009)'
_computing_publication_material
;
SHELXL97 (Sheldrick, 2008) and PLATON (Spek, 2009)
;
_computing_structure_refinement 'SHELXL97 (Sheldrick, 2008)'
_computing_structure_solution 'SIR2004 (Burla <i>et al.</i>, 2005)'
_diffrn_ambient_temperature 120(2)
_diffrn_detector_area_resol_mean 9.091
_diffrn_measured_fraction_theta_full 0.994
_diffrn_measured_fraction_theta_max 0.994
_diffrn_measurement_device_type 'Bruker-Nonius KappaCCD area-detector'
_diffrn_measurement_method '\f and \w scans'
_diffrn_radiation_monochromator graphite
_diffrn_radiation_source 'Bruker-Nonius FR591 rotating anode'
_diffrn_radiation_type 'Mo K\a'
_diffrn_radiation_wavelength 0.71073
_diffrn_reflns_av_R_equivalents 0.0511
_diffrn_reflns_av_sigmaI/netI 0.0410
_diffrn_reflns_limit_h_max 11
_diffrn_reflns_limit_h_min -11
_diffrn_reflns_limit_k_max 9
_diffrn_reflns_limit_k_min -9
_diffrn_reflns_limit_l_max 29
_diffrn_reflns_limit_l_min -29
_diffrn_reflns_number 20821
_diffrn_reflns_theta_full 27.50
_diffrn_reflns_theta_max 27.50
_diffrn_reflns_theta_min 3.37
_diffrn_standards_decay_% 0
_diffrn_standards_interval_count 0
_diffrn_standards_interval_time 0
_diffrn_standards_number 0
_exptl_absorpt_coefficient_mu 0.080
_exptl_absorpt_correction_T_max 0.989
_exptl_absorpt_correction_T_min 0.961
_exptl_absorpt_correction_type multi-scan
_exptl_absorpt_process_details '(SADABS; Sheldrick, 2003)'
_exptl_crystal_colour colourless
_exptl_crystal_density_diffrn 1.309
_exptl_crystal_density_method 'not measured'
_exptl_crystal_description block
_exptl_crystal_F_000 608
_exptl_crystal_size_max 0.38
_exptl_crystal_size_mid 0.21
_exptl_crystal_size_min 0.14
_refine_diff_density_max 0.224
_refine_diff_density_min -0.274
_refine_ls_extinction_method none
_refine_ls_goodness_of_fit_ref 1.144
_refine_ls_hydrogen_treatment constr
_refine_ls_matrix_type full
_refine_ls_number_parameters 397
_refine_ls_number_reflns 3589
_refine_ls_number_restraints 1
_refine_ls_restrained_S_all 1.144
_refine_ls_R_factor_all 0.0602
_refine_ls_R_factor_gt 0.0459
_refine_ls_shift/su_max 0.001
_refine_ls_shift/su_mean 0.000
_refine_ls_structure_factor_coef Fsqd
_refine_ls_weighting_details 'w = 1/[\s^2^(Fo^2^)+(0.0359P)^2^+0.5587P] where P=(Fo^2^+2Fc^2^)/3'
_refine_ls_weighting_scheme calc
_refine_ls_wR_factor_gt 0.0927
_refine_ls_wR_factor_ref 0.0986
_reflns_number_gt 3064
_reflns_number_total 3589
_reflns_threshold_expression I>2\s(I)
_cod_data_source_file gg3246.cif
_cod_data_source_block I
_cod_original_sg_symbol_H-M 'P 21'
_cod_database_code 2017837
_cod_database_fobs_code 2017837

loop_
_symmetry_equiv_pos_as_xyz
'x, y, z'
'-x, y+1/2, -z'

loop_
_atom_site_type_symbol
_atom_site_label
_atom_site_fract_x
_atom_site_fract_y
_atom_site_fract_z
_atom_site_U_iso_or_equiv
_atom_site_adp_type
_atom_site_calc_flag
_atom_site_refinement_flags
_atom_site_occupancy
_atom_site_disorder_assembly
_atom_site_disorder_group
N N11 0.3423(2) 0.4475(3) 0.07890(9) 0.0166(5) Uani d . 1 . .
C C12 0.4368(3) 0.4073(4) 0.13436(11) 0.0150(5) Uani d . 1 . .
H H12 0.3735 0.4095 0.1683 0.018 Uiso calc R 1 . .
C C13 0.4935(3) 0.2063(4) 0.12554(12) 0.0179(6) Uani d . 1 . .
H H13A 0.6033 0.1980 0.1349 0.021 Uiso calc R 1 . .
H H13B 0.4441 0.1167 0.1505 0.021 Uiso calc R 1 . .
C C14 0.4495(3) 0.1705(4) 0.05996(11) 0.0183(6) Uani d . 1 . .
H H14 0.5334 0.1086 0.0415 0.022 Uiso calc R 1 . .
C C15 0.3058(3) 0.0619(4) 0.04667(12) 0.0190(6) Uani d . 1 . .
H H15A 0.2955 0.0234 0.0046 0.023 Uiso calc R 1 . .
H H15B 0.3085 -0.0518 0.0714 0.023 Uiso calc R 1 . .
C C15a 0.1745(3) 0.1798(4) 0.05915(11) 0.0174(6) Uani d . 1 . .
C C16 0.0292(3) 0.1124(4) 0.05410(12) 0.0200(6) Uani d . 1 . .
H H16 0.0100 -0.0106 0.0399 0.024 Uiso calc R 1 . .
C C17 -0.0879(3) 0.2206(4) 0.06929(12) 0.0228(6) Uani d . 1 . .
H H17 -0.1869 0.1725 0.0652 0.027 Uiso calc R 1 . .
C C18 -0.0612(3) 0.3999(4) 0.09057(12) 0.0220(6) Uani d . 1 . .
H H18 -0.1410 0.4726 0.1030 0.026 Uiso calc R 1 . .
C C19 0.0808(3) 0.4714(4) 0.09355(11) 0.0200(6) Uani d . 1 . .
H H19 0.0990 0.5956 0.1067 0.024 Uiso calc R 1 . .
C C19a 0.1970(3) 0.3633(4) 0.07757(11) 0.0157(5) Uani d . 1 . .
O O114 0.4234(2) 0.3547(3) 0.03570(8) 0.0181(4) Uani d . 1 . .
C C121 0.5591(3) 0.5510(4) 0.14434(11) 0.0160(5) Uani d . 1 . .
C C122 0.5836(3) 0.6756(4) 0.10117(12) 0.0174(6) Uani d . 1 . .
H H122 0.5221 0.6716 0.0648 0.021 Uiso calc R 1 . .
C C123 0.6970(3) 0.8094(4) 0.10896(12) 0.0194(6) Uani d . 1 . .
H H123 0.7140 0.8916 0.0775 0.023 Uiso calc R 1 . .
C C124 0.7827(3) 0.8224(4) 0.16129(12) 0.0211(6) Uani d . 1 . .
H H124 0.8568 0.9169 0.1668 0.025 Uiso calc R 1 . .
C C125 0.7626(3) 0.6972(4) 0.20730(12) 0.0184(6) Uani d . 1 . .
C C126 0.8508(3) 0.7083(4) 0.26199(13) 0.0247(7) Uani d . 1 . .
H H126 0.9249 0.8026 0.2678 0.030 Uiso calc R 1 . .
C C127 0.8318(3) 0.5866(5) 0.30637(12) 0.0257(7) Uani d . 1 . .
H H127 0.8931 0.5950 0.3427 0.031 Uiso calc R 1 . .
C C128 0.7216(3) 0.4489(5) 0.29844(12) 0.0234(6) Uani d . 1 . .
H H128 0.7081 0.3646 0.3297 0.028 Uiso calc R 1 . .
C C129 0.6334(3) 0.4340(4) 0.24654(12) 0.0201(6) Uani d . 1 . .
H H129 0.5594 0.3391 0.2420 0.024 Uiso calc R 1 . .
C C130 0.6506(3) 0.5582(4) 0.19935(11) 0.0157(5) Uani d . 1 . .
N N21 0.6826(2) 0.0780(3) 0.41048(9) 0.0179(5) Uani d . 1 . .
C C22 0.5817(3) -0.0150(4) 0.36486(11) 0.0170(6) Uani d . 1 . .
H H22 0.6403 -0.0583 0.3321 0.020 Uiso calc R 1 . .
C C23 0.5237(3) -0.1866(4) 0.39770(12) 0.0202(6) Uani d . 1 . .
H H23A 0.4136 -0.1983 0.3903 0.024 Uiso calc R 1 . .
H H23B 0.5709 -0.3029 0.3852 0.024 Uiso calc R 1 . .
C C24 0.5703(3) -0.1441(5) 0.46245(12) 0.0227(6) Uani d . 1 . .
H H24 0.4864 -0.1699 0.4873 0.027 Uiso calc R 1 . .
C C25 0.7106(3) -0.2452(5) 0.48618(13) 0.0239(6) Uani d . 1 . .
H H25A 0.7293 -0.2243 0.5293 0.029 Uiso calc R 1 . .
H H25B 0.6983 -0.3806 0.4792 0.029 Uiso calc R 1 . .
C C25a 0.8409(3) -0.1743(4) 0.45562(11) 0.0198(6) Uani d . 1 . .
C C26 0.9804(3) -0.2585(4) 0.46314(12) 0.0215(6) Uani d . 1 . .
H H26 0.9949 -0.3634 0.4885 0.026 Uiso calc R 1 . .
C C27 1.0980(3) -0.1927(5) 0.43451(12) 0.0245(7) Uani d . 1 . .
H H27 1.1933 -0.2510 0.4405 0.029 Uiso calc R 1 . .
C C28 1.0775(3) -0.0422(5) 0.39710(12) 0.0243(6) Uani d . 1 . .
H H28 1.1582 0.0020 0.3767 0.029 Uiso calc R 1 . .
C C29 0.9405(3) 0.0444(4) 0.38918(12) 0.0224(6) Uani d . 1 . .
H H29 0.9265 0.1482 0.3633 0.027 Uiso calc R 1 . .
C C29a 0.8234(3) -0.0196(4) 0.41879(11) 0.0185(6) Uani d . 1 . .
O O214 0.6063(2) 0.0523(3) 0.46288(8) 0.0216(4) Uani d . 1 . .
C C221 0.4559(3) 0.1097(4) 0.33997(12) 0.0168(6) Uani d . 1 . .
C C222 0.4260(3) 0.2766(4) 0.36491(12) 0.0202(6) Uani d . 1 . .
H H222 0.4867 0.3176 0.3989 0.024 Uiso calc R 1 . .
C C223 0.3072(3) 0.3891(4) 0.34129(13) 0.0227(6) Uani d . 1 . .
H H223 0.2878 0.5040 0.3598 0.027 Uiso calc R 1 . .
C C224 0.2202(3) 0.3358(4) 0.29256(12) 0.0222(6) Uani d . 1 . .
H H224 0.1416 0.4146 0.2765 0.027 Uiso calc R 1 . .
C C225 0.2453(3) 0.1635(4) 0.26527(12) 0.0180(6) Uani d . 1 . .
C C226 0.1544(3) 0.1027(4) 0.21496(12) 0.0204(6) Uani d . 1 . .
H H226 0.0756 0.1802 0.1983 0.024 Uiso calc R 1 . .
C C227 0.1780(3) -0.0653(4) 0.18995(12) 0.0218(6) Uani d . 1 . .
H H227 0.1153 -0.1051 0.1563 0.026 Uiso calc R 1 . .
C C228 0.2941(3) -0.1793(5) 0.21368(12) 0.0249(6) Uani d . 1 . .
H H228 0.3098 -0.2967 0.1960 0.030 Uiso calc R 1 . .
C C229 0.3854(3) -0.1248(4) 0.26182(12) 0.0205(6) Uani d . 1 . .
H H229 0.4642 -0.2043 0.2772 0.025 Uiso calc R 1 . .
C C230 0.3644(3) 0.0483(4) 0.28916(11) 0.0164(5) Uani d . 1 . .

loop_
_atom_site_aniso_label
_atom_site_aniso_U_11
_atom_site_aniso_U_22
_atom_site_aniso_U_33
_atom_site_aniso_U_12
_atom_site_aniso_U_13
_atom_site_aniso_U_23
N11 0.0142(11) 0.0192(12) 0.0160(10) 0.0004(10) -0.0002(8) -0.0013(9)
C12 0.0148(12) 0.0139(13) 0.0162(12) -0.0003(11) 0.0011(10) 0.0014(10)
C13 0.0161(13) 0.0147(14) 0.0228(14) -0.0010(11) 0.0011(11) -0.0003(11)
C14 0.0173(13) 0.0181(14) 0.0193(13) 0.0021(12) 0.0009(10) -0.0012(11)
C15 0.0195(13) 0.0158(13) 0.0216(13) -0.0006(12) 0.0012(10) -0.0033(12)
C15a 0.0177(13) 0.0184(14) 0.0151(12) -0.0014(12) -0.0032(10) 0.0006(11)
C16 0.0203(14) 0.0170(14) 0.0219(13) -0.0048(12) -0.0023(11) 0.0011(11)
C17 0.0161(14) 0.0255(17) 0.0262(15) -0.0037(13) -0.0016(11) 0.0067(13)
C18 0.0162(13) 0.0240(16) 0.0253(14) 0.0037(12) -0.0012(10) 0.0013(12)
C19 0.0210(14) 0.0175(14) 0.0207(13) 0.0017(12) -0.0024(11) -0.0014(12)
C19a 0.0144(13) 0.0177(14) 0.0144(12) -0.0003(11) -0.0019(9) 0.0018(11)
O114 0.0188(9) 0.0185(10) 0.0173(9) 0.0007(8) 0.0028(7) 0.0014(8)
C121 0.0138(12) 0.0152(13) 0.0192(13) 0.0020(11) 0.0029(10) -0.0023(11)
C122 0.0154(13) 0.0155(13) 0.0205(13) 0.0027(11) -0.0016(10) -0.0003(11)
C123 0.0194(14) 0.0128(13) 0.0258(14) 0.0009(11) 0.0011(11) 0.0038(11)
C124 0.0186(14) 0.0130(13) 0.0318(15) -0.0017(12) 0.0035(11) -0.0021(12)
C125 0.0158(13) 0.0182(14) 0.0213(13) 0.0019(12) 0.0018(10) -0.0045(11)
C126 0.0195(14) 0.0282(17) 0.0263(15) -0.0041(13) 0.0012(11) -0.0072(13)
C127 0.0197(14) 0.0375(19) 0.0191(14) -0.0014(14) -0.0031(11) -0.0042(13)
C128 0.0225(14) 0.0290(16) 0.0185(13) 0.0009(14) 0.0013(11) 0.0024(13)
C129 0.0166(13) 0.0221(15) 0.0217(13) -0.0024(12) 0.0030(10) -0.0007(12)
C130 0.0140(12) 0.0151(13) 0.0181(12) 0.0017(11) 0.0022(10) -0.0039(11)
N21 0.0169(11) 0.0209(12) 0.0160(11) 0.0006(10) 0.0016(9) -0.0013(10)
C22 0.0155(12) 0.0176(14) 0.0176(12) -0.0008(11) -0.0004(10) -0.0012(11)
C23 0.0163(13) 0.0169(14) 0.0268(14) 0.0012(12) -0.0019(11) 0.0031(12)
C24 0.0186(14) 0.0268(16) 0.0235(14) 0.0005(13) 0.0053(11) 0.0070(13)
C25 0.0205(14) 0.0289(16) 0.0223(14) -0.0012(13) 0.0016(11) 0.0082(12)
C25a 0.0209(14) 0.0228(15) 0.0153(12) -0.0002(12) -0.0003(10) -0.0027(12)
C26 0.0235(14) 0.0224(15) 0.0178(13) 0.0028(13) -0.0033(11) 0.0013(11)
C27 0.0179(14) 0.0326(17) 0.0220(14) 0.0038(13) -0.0024(11) -0.0029(13)
C28 0.0160(13) 0.0341(17) 0.0227(14) -0.0058(13) 0.0019(11) -0.0026(13)
C29 0.0204(14) 0.0251(15) 0.0212(14) -0.0039(13) -0.0012(11) 0.0012(12)
C29a 0.0165(13) 0.0214(15) 0.0169(12) -0.0015(12) -0.0016(10) -0.0042(12)
O214 0.0227(10) 0.0242(11) 0.0185(9) 0.0016(9) 0.0048(8) -0.0021(8)
C221 0.0149(13) 0.0153(14) 0.0205(13) -0.0006(11) 0.0039(10) 0.0008(11)
C222 0.0188(14) 0.0214(15) 0.0204(14) -0.0055(12) 0.0014(11) -0.0017(11)
C223 0.0240(15) 0.0150(14) 0.0292(15) 0.0034(12) 0.0038(11) -0.0038(12)
C224 0.0175(14) 0.0175(14) 0.0315(15) 0.0027(12) 0.0011(11) 0.0027(13)
C225 0.0176(13) 0.0171(14) 0.0199(13) -0.0002(11) 0.0041(10) 0.0031(11)
C226 0.0167(13) 0.0208(15) 0.0229(14) 0.0000(12) -0.0019(11) 0.0048(12)
C227 0.0214(14) 0.0263(16) 0.0169(12) -0.0046(13) -0.0018(11) -0.0027(12)
C228 0.0255(15) 0.0250(16) 0.0244(14) 0.0013(14) 0.0031(12) -0.0054(13)
C229 0.0179(13) 0.0216(15) 0.0214(13) 0.0045(12) -0.0002(10) -0.0023(12)
C230 0.0143(12) 0.0166(13) 0.0186(13) -0.0042(11) 0.0032(10) 0.0017(11)

loop_
_atom_type_symbol
_atom_type_description
_atom_type_scat_dispersion_real
_atom_type_scat_dispersion_imag
_atom_type_scat_source
C C 0.0033 0.0016 'International Tables Vol C Tables 4.2.6.8 and 6.1.1.4'
H H 0.0000 0.0000 'International Tables Vol C Tables 4.2.6.8 and 6.1.1.4'
N N 0.0061 0.0033 'International Tables Vol C Tables 4.2.6.8 and 6.1.1.4'
O O 0.0106 0.0060 'International Tables Vol C Tables 4.2.6.8 and 6.1.1.4'

loop_
_geom_angle_atom_site_label_1
_geom_angle_atom_site_label_2
_geom_angle_atom_site_label_3
_geom_angle_site_symmetry_1
_geom_angle_site_symmetry_3
_geom_angle
_geom_angle_publ_flag
C19a N11 O114 . . 107.9(2) ?
C19a N11 C12 . . 112.5(2) ?
O114 N11 C12 . . 101.75(18) ?
N11 C12 C121 . . 110.2(2) ?
N11 C12 C13 . . 103.9(2) ?
C121 C12 C13 . . 114.4(2) ?
N11 C12 H12 . . 109.4 ?
C121 C12 H12 . . 109.4 ?
C13 C12 H12 . . 109.4 ?
C14 C13 C12 . . 103.0(2) ?
C14 C13 H13A . . 111.2 ?
C12 C13 H13A . . 111.2 ?
C14 C13 H13B . . 111.2 ?
C12 C13 H13B . . 111.2 ?
H13A C13 H13B . . 109.1 ?
O114 C14 C15 . . 106.9(2) ?
O114 C14 C13 . . 103.6(2) ?
C15 C14 C13 . . 114.8(2) ?
O114 C14 H14 . . 110.4 ?
C15 C14 H14 . . 110.4 ?
C13 C14 H14 . . 110.4 ?
C15a C15 C14 . . 110.0(2) ?
C15a C15 H15A . . 109.7 ?
C14 C15 H15A . . 109.7 ?
C15a C15 H15B . . 109.7 ?
C14 C15 H15B . . 109.7 ?
H15A C15 H15B . . 108.2 ?
C16 C15a C19a . . 117.7(3) ?
C16 C15a C15 . . 122.5(3) ?
C19a C15a C15 . . 119.8(2) ?
C17 C16 C15a . . 121.1(3) ?
C17 C16 H16 . . 119.5 ?
C15a C16 H16 . . 119.5 ?
C16 C17 C18 . . 120.0(3) ?
C16 C17 H17 . . 120.0 ?
C18 C17 H17 . . 120.0 ?
C19 C18 C17 . . 119.6(3) ?
C19 C18 H18 . . 120.2 ?
C17 C18 H18 . . 120.2 ?
C18 C19 C19a . . 120.1(3) ?
C18 C19 H19 . . 120.0 ?
C19a C19 H19 . . 120.0 ?
C19 C19a C15a . . 121.4(3) ?
C19 C19a N11 . . 117.8(3) ?
C15a C19a N11 . . 120.8(2) ?
N11 O114 C14 . . 103.81(18) ?
C122 C121 C130 . . 119.2(2) ?
C122 C121 C12 . . 120.4(2) ?
C130 C121 C12 . . 120.4(2) ?
C121 C122 C123 . . 121.7(2) ?
C121 C122 H122 . . 119.1 ?
C123 C122 H122 . . 119.1 ?
C124 C123 C122 . . 120.2(3) ?
C124 C123 H123 . . 119.9 ?
C122 C123 H123 . . 119.9 ?
C123 C124 C125 . . 120.4(3) ?
C123 C124 H124 . . 119.8 ?
C125 C124 H124 . . 119.8 ?
C124 C125 C126 . . 121.3(3) ?
C124 C125 C130 . . 119.7(2) ?
C126 C125 C130 . . 119.0(3) ?
C127 C126 C125 . . 121.2(3) ?
C127 C126 H126 . . 119.4 ?
C125 C126 H126 . . 119.4 ?
C126 C127 C128 . . 119.8(3) ?
C126 C127 H127 . . 120.1 ?
C128 C127 H127 . . 120.1 ?
C129 C128 C127 . . 120.9(3) ?
C129 C128 H128 . . 119.5 ?
C127 C128 H128 . . 119.5 ?
C128 C129 C130 . . 120.7(3) ?
C128 C129 H129 . . 119.6 ?
C130 C129 H129 . . 119.6 ?
C129 C130 C125 . . 118.4(2) ?
C129 C130 C121 . . 123.0(2) ?
C125 C130 C121 . . 118.6(2) ?
O214 N21 C29a . . 107.9(2) ?
O214 N21 C22 . . 102.43(19) ?
C29a N21 C22 . . 110.2(2) ?
N21 C22 C221 . . 112.6(2) ?
N21 C22 C23 . . 103.5(2) ?
C221 C22 C23 . . 112.2(2) ?
N21 C22 H22 . . 109.5 ?
C221 C22 H22 . . 109.5 ?
C23 C22 H22 . . 109.5 ?
C24 C23 C22 . . 103.4(2) ?
C24 C23 H23A . . 111.1 ?
C22 C23 H23A . . 111.1 ?
C24 C23 H23B . . 111.1 ?
C22 C23 H23B . . 111.1 ?
H23A C23 H23B . . 109.1 ?
O214 C24 C25 . . 106.7(2) ?
O214 C24 C23 . . 104.1(2) ?
C25 C24 C23 . . 113.1(3) ?
O214 C24 H24 . . 110.9 ?
C25 C24 H24 . . 110.9 ?
C23 C24 H24 . . 110.9 ?
C25a C25 C24 . . 109.3(2) ?
C25a C25 H25A . . 109.8 ?
C24 C25 H25A . . 109.8 ?
C25a C25 H25B . . 109.8 ?
C24 C25 H25B . . 109.8 ?
H25A C25 H25B . . 108.3 ?
C26 C25a C29a . . 118.2(3) ?
C26 C25a C25 . . 121.8(3) ?
C29a C25a C25 . . 120.0(2) ?
C27 C26 C25a . . 121.1(3) ?
C27 C26 H26 . . 119.5 ?
C25a C26 H26 . . 119.5 ?
C26 C27 C28 . . 119.8(3) ?
C26 C27 H27 . . 120.1 ?
C28 C27 H27 . . 120.1 ?
C29 C28 C27 . . 120.1(3) ?
C29 C28 H28 . . 119.9 ?
C27 C28 H28 . . 119.9 ?
C28 C29 C29a . . 119.9(3) ?
C28 C29 H29 . . 120.0 ?
C29a C29 H29 . . 120.0 ?
C29 C29a C25a . . 120.8(3) ?
C29 C29a N21 . . 118.2(3) ?
C25a C29a N21 . . 121.0(2) ?
N21 O214 C24 . . 104.1(2) ?
C222 C221 C230 . . 119.2(3) ?
C222 C221 C22 . . 122.4(2) ?
C230 C221 C22 . . 118.3(2) ?
C221 C222 C223 . . 121.3(3) ?
C221 C222 H222 . . 119.4 ?
C223 C222 H222 . . 119.4 ?
C224 C223 C222 . . 120.7(3) ?
C224 C223 H223 . . 119.6 ?
C222 C223 H223 . . 119.6 ?
C223 C224 C225 . . 120.4(3) ?
C223 C224 H224 . . 119.8 ?
C225 C224 H224 . . 119.8 ?
C226 C225 C224 . . 121.6(3) ?
C226 C225 C230 . . 119.2(3) ?
C224 C225 C230 . . 119.3(2) ?
C227 C226 C225 . . 120.9(3) ?
C227 C226 H226 . . 119.6 ?
C225 C226 H226 . . 119.6 ?
C226 C227 C228 . . 120.0(3) ?
C226 C227 H227 . . 120.0 ?
C228 C227 H227 . . 120.0 ?
C229 C228 C227 . . 120.9(3) ?
C229 C228 H228 . . 119.5 ?
C227 C228 H228 . . 119.5 ?
C228 C229 C230 . . 120.8(3) ?
C228 C229 H229 . . 119.6 ?
C230 C229 H229 . . 119.6 ?
C229 C230 C225 . . 118.2(2) ?
C229 C230 C221 . . 122.7(2) ?
C225 C230 C221 . . 119.1(3) ?

loop_
_geom_bond_atom_site_label_1
_geom_bond_atom_site_label_2
_geom_bond_site_symmetry_2
_geom_bond_distance
_geom_bond_publ_flag
N11 C19a . 1.434(3) ?
N11 O114 . 1.439(3) ?
N11 C12 . 1.480(3) ?
C12 C121 . 1.508(4) ?
C12 C13 . 1.549(4) ?
C12 H12 . 1.0000 ?
C13 C14 . 1.527(4) ?
C13 H13A . 0.9900 ?
C13 H13B . 0.9900 ?
C14 O114 . 1.444(3) ?
C14 C15 . 1.513(4) ?
C14 H14 . 1.0000 ?
C15 C15a . 1.500(4) ?
C15 H15A . 0.9900 ?
C15 H15B . 0.9900 ?
C15a C16 . 1.386(4) ?
C15a C19a . 1.392(4) ?
C16 C17 . 1.376(4) ?
C16 H16 . 0.9500 ?
C17 C18 . 1.388(4) ?
C17 H17 . 0.9500 ?
C18 C19 . 1.370(4) ?
C18 H18 . 0.9500 ?
C19 C19a . 1.376(4) ?
C19 H19 . 0.9500 ?
C121 C122 . 1.361(4) ?
C121 C130 . 1.430(4) ?
C122 C123 . 1.399(4) ?
C122 H122 . 0.9500 ?
C123 C124 . 1.357(4) ?
C123 H123 . 0.9500 ?
C124 C125 . 1.403(4) ?
C124 H124 . 0.9500 ?
C125 C126 . 1.411(4) ?
C125 C130 . 1.416(4) ?
C126 C127 . 1.357(4) ?
C126 H126 . 0.9500 ?
C127 C128 . 1.398(4) ?
C127 H127 . 0.9500 ?
C128 C129 . 1.361(4) ?
C128 H128 . 0.9500 ?
C129 C130 . 1.414(4) ?
C129 H129 . 0.9500 ?
N21 O214 . 1.440(3) ?
N21 C29a . 1.442(3) ?
N21 C22 . 1.471(3) ?
C22 C221 . 1.509(4) ?
C22 C23 . 1.555(4) ?
C22 H22 . 1.0000 ?
C23 C24 . 1.522(4) ?
C23 H23A . 0.9900 ?
C23 H23B . 0.9900 ?
C24 O214 . 1.447(4) ?
C24 C25 . 1.509(4) ?
C24 H24 . 1.0000 ?
C25 C25a . 1.504(4) ?
C25 H25A . 0.9900 ?
C25 H25B . 0.9900 ?
C25a C26 . 1.386(4) ?
C25a C29a . 1.391(4) ?
C26 C27 . 1.375(4) ?
C26 H26 . 0.9500 ?
C27 C28 . 1.377(4) ?
C27 H27 . 0.9500 ?
C28 C29 . 1.375(4) ?
C28 H28 . 0.9500 ?
C29 C29a . 1.379(4) ?
C29 H29 . 0.9500 ?
C221 C222 . 1.364(4) ?
C221 C230 . 1.422(4) ?
C222 C223 . 1.403(4) ?
C222 H222 . 0.9500 ?
C223 C224 . 1.349(4) ?
C223 H223 . 0.9500 ?
C224 C225 . 1.411(4) ?
C224 H224 . 0.9500 ?
C225 C226 . 1.409(4) ?
C225 C230 . 1.419(4) ?
C226 C227 . 1.359(4) ?
C226 H226 . 0.9500 ?
C227 C228 . 1.393(4) ?
C227 H227 . 0.9500 ?
C228 C229 . 1.361(4) ?
C228 H228 . 0.9500 ?
C229 C230 . 1.410(4) ?
C229 H229 . 0.9500 ?

loop_
_geom_hbond_atom_site_label_D
_geom_hbond_atom_site_label_H
_geom_hbond_atom_site_label_A
_geom_hbond_site_symmetry_A
_geom_hbond_distance_DH
_geom_hbond_distance_HA
_geom_hbond_distance_DA
_geom_hbond_angle_DHA
_geom_hbond_publ_flag
C14 H14 O114 2_645 1.00 2.58 3.411(4) 140 no
C24 H24 O214 2_646 1.00 2.48 3.263(4) 135 no
C16 H16 Cg1 2_545 0.95 2.96 3.736(3) 139 no
C26 H26 Cg2 2_746 0.95 2.61 3.550(3) 170 no
C18 H18 Cg3 1_455 0.95 2.61 3.553(3) 170 no
C28 H28 Cg4 1_655 0.95 2.72 3.634(4) 163 no

loop_
_geom_torsion_atom_site_label_1
_geom_torsion_atom_site_label_2
_geom_torsion_atom_site_label_3
_geom_torsion_atom_site_label_4
_geom_torsion_site_symmetry_1
_geom_torsion_site_symmetry_2
_geom_torsion_site_symmetry_3
_geom_torsion_site_symmetry_4
_geom_torsion
_geom_torsion_publ_flag
C19a N11 C12 C121 . . . . -158.4(2) ?
O114 N11 C12 C121 . . . . 86.4(2) ?
C19a N11 C12 C13 . . . . 78.5(2) ?
O114 N11 C12 C13 . . . . -36.7(2) ?
N11 C12 C13 C14 . . . . 11.4(2) ?
C121 C12 C13 C14 . . . . -108.9(2) ?
C12 C13 C14 O114 . . . . 18.0(2) ?
C12 C13 C14 C15 . . . . -98.3(3) ?
O114 C14 C15 C15a . . . . -44.0(3) ?
C13 C14 C15 C15a . . . . 70.3(3) ?
C14 C15 C15a C16 . . . . -176.2(2) ?
C14 C15 C15a C19a . . . . 2.6(3) ?
C19a C15a C16 C17 . . . . -2.8(4) ?
C15 C15a C16 C17 . . . . 176.0(2) ?
C15a C16 C17 C18 . . . . -0.6(4) ?
C16 C17 C18 C19 . . . . 3.2(4) ?
C17 C18 C19 C19a . . . . -2.4(4) ?
C18 C19 C19a C15a . . . . -1.1(4) ?
C18 C19 C19a N11 . . . . 177.2(2) ?
C16 C15a C19a C19 . . . . 3.7(4) ?
C15 C15a C19a C19 . . . . -175.2(2) ?
C16 C15a C19a N11 . . . . -174.6(2) ?
C15 C15a C19a N11 . . . . 6.6(4) ?
O114 N11 C19a C19 . . . . -151.9(2) ?
C12 N11 C19a C19 . . . . 96.7(3) ?
O114 N11 C19a C15a . . . . 26.4(3) ?
C12 N11 C19a C15a . . . . -85.0(3) ?
C19a N11 O114 C14 . . . . -68.6(2) ?
C12 N11 O114 C14 . . . . 49.9(2) ?
C15 C14 O114 N11 . . . . 79.4(2) ?
C13 C14 O114 N11 . . . . -42.2(2) ?
N11 C12 C121 C122 . . . . -9.4(3) ?
C13 C12 C121 C122 . . . . 107.2(3) ?
N11 C12 C121 C130 . . . . 170.4(2) ?
C13 C12 C121 C130 . . . . -72.9(3) ?
C130 C121 C122 C123 . . . . 0.7(4) ?
C12 C121 C122 C123 . . . . -179.5(2) ?
C121 C122 C123 C124 . . . . -2.4(4) ?
C122 C123 C124 C125 . . . . 2.5(4) ?
C123 C124 C125 C126 . . . . 179.9(3) ?
C123 C124 C125 C130 . . . . -0.9(4) ?
C124 C125 C126 C127 . . . . -179.7(3) ?
C130 C125 C126 C127 . . . . 1.1(4) ?
C125 C126 C127 C128 . . . . -0.9(5) ?
C126 C127 C128 C129 . . . . 0.4(5) ?
C127 C128 C129 C130 . . . . -0.3(4) ?
C128 C129 C130 C125 . . . . 0.5(4) ?
C128 C129 C130 C121 . . . . -178.8(3) ?
C124 C125 C130 C129 . . . . 179.9(3) ?
C126 C125 C130 C129 . . . . -0.9(4) ?
C124 C125 C130 C121 . . . . -0.8(4) ?
C126 C125 C130 C121 . . . . 178.4(2) ?
C122 C121 C130 C129 . . . . -179.8(2) ?
C12 C121 C130 C129 . . . . 0.3(4) ?
C122 C121 C130 C125 . . . . 0.9(4) ?
C12 C121 C130 C125 . . . . -179.0(2) ?
O214 N21 C22 C221 . . . . 84.0(2) ?
C29a N21 C22 C221 . . . . -161.3(2) ?
O214 N21 C22 C23 . . . . -37.3(2) ?
C29a N21 C22 C23 . . . . 77.3(3) ?
N21 C22 C23 C24 . . . . 13.3(3) ?
C221 C22 C23 C24 . . . . -108.4(2) ?
C22 C23 C24 O214 . . . . 15.4(3) ?
C22 C23 C24 C25 . . . . -100.0(3) ?
O214 C24 C25 C25a . . . . -47.9(3) ?
C23 C24 C25 C25a . . . . 65.9(3) ?
C24 C25 C25a C26 . . . . -171.6(3) ?
C24 C25 C25a C29a . . . . 8.6(4) ?
C29a C25a C26 C27 . . . . -0.8(4) ?
C25 C25a C26 C27 . . . . 179.5(3) ?
C25a C26 C27 C28 . . . . -0.8(4) ?
C26 C27 C28 C29 . . . . 1.2(4) ?
C27 C28 C29 C29a . . . . 0.0(4) ?
C28 C29 C29a C25a . . . . -1.6(4) ?
C28 C29 C29a N21 . . . . 178.4(3) ?
C26 C25a C29a C29 . . . . 2.0(4) ?
C25 C25a C29a C29 . . . . -178.3(3) ?
C26 C25a C29a N21 . . . . -178.1(2) ?
C25 C25a C29a N21 . . . . 1.7(4) ?
O214 N21 C29a C29 . . . . -152.5(2) ?
C22 N21 C29a C29 . . . . 96.3(3) ?
O214 N21 C29a C25a . . . . 27.5(3) ?
C22 N21 C29a C25a . . . . -83.6(3) ?
C29a N21 O214 C24 . . . . -67.4(2) ?
C22 N21 O214 C24 . . . . 48.9(2) ?
C25 C24 O214 N21 . . . . 80.2(2) ?
C23 C24 O214 N21 . . . . -39.7(2) ?
N21 C22 C221 C222 . . . . -10.9(4) ?
C23 C22 C221 C222 . . . . 105.4(3) ?
N21 C22 C221 C230 . . . . 170.0(2) ?
C23 C22 C221 C230 . . . . -73.7(3) ?
C230 C221 C222 C223 . . . . -0.2(4) ?
C22 C221 C222 C223 . . . . -179.3(3) ?
C221 C222 C223 C224 . . . . -0.9(4) ?
C222 C223 C224 C225 . . . . 1.4(4) ?
C223 C224 C225 C226 . . . . 178.8(3) ?
C223 C224 C225 C230 . . . . -0.9(4) ?
C224 C225 C226 C227 . . . . -178.6(3) ?
C230 C225 C226 C227 . . . . 1.2(4) ?
C225 C226 C227 C228 . . . . -0.6(4) ?
C226 C227 C228 C229 . . . . -0.1(4) ?
C227 C228 C229 C230 . . . . 0.3(4) ?
C228 C229 C230 C225 . . . . 0.3(4) ?
C228 C229 C230 C221 . . . . 179.1(3) ?
C226 C225 C230 C229 . . . . -1.0(4) ?
C224 C225 C230 C229 . . . . 178.8(2) ?
C226 C225 C230 C221 . . . . -179.9(2) ?
C224 C225 C230 C221 . . . . -0.1(4) ?
C222 C221 C230 C229 . . . . -178.1(2) ?
C22 C221 C230 C229 . . . . 0.9(4) ?
C222 C221 C230 C225 . . . . 0.7(4) ?
C22 C221 C230 C225 . . . . 179.8(2) ?
